data_4003116
loop_
_publ_author_name
'Bootharaju, Megalamane S.'
'Kozlov, Sergey M.'
'Cao, Zhen'
'Shkurenko, Aleksander'
'El-Zohry, Ahmed M.'
'Mohammed, Omar F.'
'Eddaoudi, Mohamed'
'Bakr, Osman M.'
'Cavallo, Luigi'
'Basset, Jean-Marie'

_publ_section_title
;
 Tailoring the Crystal Structure of Nanoclusters Unveiled High
 Photoluminescence via Ion Pairing
;
_journal_issue 8
_journal_name_full 'Chemistry of Materials'
_journal_page_first 2719
_journal_paper_doi 10.1021/acs.chemmater.8b00328
_journal_volume 30
_journal_year 2018
_chemical_formula_moiety 'Ag28 (C6 H4 S2)12 (C18 H15 P)4 Pt, 3(C18 H15 O1 P1)'
_chemical_formula_sum 'C198 H153 Ag28 O3 P7 Pt S24'
_chemical_formula_weight 6781.87
_space_group_crystal_system trigonal
_space_group_IT_number 165
_space_group_name_Hall '-P 3 2"c'
_space_group_name_H-M_alt 'P -3 c 1'
_atom_sites_solution_hydrogens geom
_atom_sites_solution_primary direct
_atom_sites_solution_secondary difmap
_audit_creation_method SHELXL-2014/7
_cell_angle_alpha 90
_cell_angle_beta 90
_cell_angle_gamma 120
_cell_formula_units_Z 4
_cell_length_a 28.360(1)
_cell_length_b 28.360(1)
_cell_length_c 40.788(2)
_cell_measurement_reflns_used 9958
_cell_measurement_temperature 100.0(1)
_cell_measurement_theta_max 49.80
_cell_measurement_theta_min 2.82
_cell_volume 28410(2)
_computing_cell_refinement 'SAINT v8.34A (Bruker, 2013)'
_computing_data_collection 'Bruker APEX2 v2009.3-0 (Bruker AXS Inc., 2009)'
_computing_data_reduction 'SAINT v8.34A (Bruker, 2013)'
_computing_molecular_graphics 'DIAMOND (Crystal Impact GbR, 2009'
_computing_publication_material 'PublCIF. Westrip, S. P. (2010). J. Appl. Cryst. 43, 920-925.'
_computing_structure_refinement 'SHELXL-2014/7 (Sheldrick, 2014)'
_computing_structure_solution 'ShelXS (Sheldrick, 2008)'
_diffrn_ambient_temperature 100.0(1)
_diffrn_detector_area_resol_mean 8.3
_diffrn_measured_fraction_theta_full 1.000
_diffrn_measured_fraction_theta_max 1.000
_diffrn_measurement_device_type 'Bruker X8 PROSPECTOR APEX2 CCD'
_diffrn_measurement_method '\f and \w scans'
_diffrn_radiation_monochromator mirrors
_diffrn_radiation_type CuK\a
_diffrn_radiation_wavelength 1.54178
_diffrn_reflns_av_R_equivalents 0.1253
_diffrn_reflns_av_unetI/netI 0.0760
_diffrn_reflns_Laue_measured_fraction_full 1.000
_diffrn_reflns_Laue_measured_fraction_max 1.000
_diffrn_reflns_limit_h_max 20
_diffrn_reflns_limit_h_min -25
_diffrn_reflns_limit_k_max 25
_diffrn_reflns_limit_k_min -15
_diffrn_reflns_limit_l_max 37
_diffrn_reflns_limit_l_min -34
_diffrn_reflns_number 56046
_diffrn_reflns_point_group_measured_fraction_full 1.000
_diffrn_reflns_point_group_measured_fraction_max 1.000
_diffrn_reflns_theta_full 44.490
_diffrn_reflns_theta_max 44.490
_diffrn_reflns_theta_min 2.816
_diffrn_source 'Incoatec I\ms'
_exptl_absorpt_coefficient_mu 18.279
_exptl_absorpt_correction_T_max 0.1220
_exptl_absorpt_correction_T_min 0.0330
_exptl_absorpt_correction_type multi-scan
_exptl_absorpt_process_details
;
SADABS-2014/5 (Bruker,2014/5) was used for absorption correction.
wR2(int) was 0.1340 before and 0.0873 after correction.
The Ratio of minimum to maximum transmission is 0.2705.
The \l/2 correction factor is 0.00150.
;
_exptl_crystal_colour red
_exptl_crystal_density_diffrn 1.586
_exptl_crystal_description 'hexagonal prism'
_exptl_crystal_F_000 12992
_exptl_crystal_size_max 0.160
_exptl_crystal_size_mid 0.030
_exptl_crystal_size_min 0.020
_refine_diff_density_max 1.589
_refine_diff_density_min -0.808
_refine_diff_density_rms 0.155
_refine_ls_extinction_method none
_refine_ls_goodness_of_fit_ref 1.043
_refine_ls_hydrogen_treatment constr
_refine_ls_matrix_type full
_refine_ls_number_parameters 736
_refine_ls_number_reflns 7473
_refine_ls_number_restraints 717
_refine_ls_restrained_S_all 0.998
_refine_ls_R_factor_all 0.1227
_refine_ls_R_factor_gt 0.0687
_refine_ls_shift/su_max 0.000
_refine_ls_shift/su_mean 0.000
_refine_ls_structure_factor_coef Fsqd
_refine_ls_weighting_details 'w=1/[\s^2^(Fo^2^)+(0.1321P)^2^+1.5351P] where P=(Fo^2^+2Fc^2^)/3'
_refine_ls_weighting_scheme calc
_refine_ls_wR_factor_gt 0.1834
_refine_ls_wR_factor_ref 0.2124
_reflns_Friedel_coverage 0.000
_reflns_number_gt 4528
_reflns_number_total 7473
_reflns_threshold_expression 'I > 2\s(I)'
_cod_data_source_file cm8b00328_si_002.cif
_cod_data_source_block shelx
_cod_original_cell_volume 28410(3)
_cod_database_code 4003116
_shelx_shelxl_version_number 2014/7
_shelx_space_group_comment
;
The symmetry employed for this shelxl refinement is uniquely defined
by the following loop, which should always be used as a source of
symmetry information in preference to the above space-group names.
They are only intended as comments.
;
_shelx_estimated_absorpt_t_min 0.158
_shelx_estimated_absorpt_t_max 0.711
_platon_squeeze_void_probe_radius 1.20

loop_
_space_group_symop_operation_xyz
'x, y, z'
'-y, x-y, z'
'-x+y, -x, z'
'y, x, -z+1/2'
'x-y, -y, -z+1/2'
'-x, -x+y, -z+1/2'
'-x, -y, -z'
'y, -x+y, -z'
'x-y, x, -z'
'-y, -x, z-1/2'
'-x+y, y, z-1/2'
'x, x-y, z-1/2'

loop_
_atom_site_label
_atom_site_type_symbol
_atom_site_fract_x
_atom_site_fract_y
_atom_site_fract_z
_atom_site_U_iso_or_equiv
_atom_site_adp_type
_atom_site_occupancy
_atom_site_site_symmetry_order
_atom_site_calc_flag
_atom_site_refinement_flags_posn
_atom_site_refinement_flags_adp
_atom_site_refinement_flags_occupancy
_atom_site_disorder_assembly
_atom_site_disorder_group
Pt1 Pt 0.6667 0.3333 0.37685(4) 0.0823(6) Uani 1 3 d S T P . .
Ag1 Ag 0.72328(7) 0.39454(7) 0.43001(4) 0.0773(6) Uani 1 1 d . . . . .
Ag2 Ag 0.65799(7) 0.42452(7) 0.39025(4) 0.0814(6) Uani 1 1 d . . . . .
Ag3 Ag 0.75808(7) 0.43249(7) 0.36478(4) 0.0840(6) Uani 1 1 d . . . . .
Ag4 Ag 0.72852(8) 0.33964(8) 0.32343(4) 0.0878(6) Uani 1 1 d . . . . .
Ag5 Ag 0.83646(7) 0.47349(7) 0.45690(4) 0.0817(6) Uani 1 1 d . . . . .
Ag6 Ag 0.87813(8) 0.52172(8) 0.38881(4) 0.0973(7) Uani 1 1 d . . . . .
Ag7 Ag 0.73135(9) 0.33751(9) 0.24511(4) 0.1086(8) Uani 1 1 d . . . . .
Ag8 Ag 0.57473(8) 0.46373(8) 0.41130(4) 0.0872(6) Uani 1 1 d . . . . .
Ag9 Ag 0.72444(9) 0.52042(10) 0.33521(4) 0.1090(8) Uani 1 1 d . . . . .
Ag10 Ag 0.6667 0.3333 0.51049(7) 0.0748(9) Uani 1 3 d S T P . .
S1A S 0.7444(2) 0.4292(2) 0.48682(12) 0.0720(16) Uani 1 1 d . . . . .
S2A S 0.5696(2) 0.4613(2) 0.47134(13) 0.0780(17) Uani 1 1 d . . . . .
C1A C 0.7160(5) 0.4738(5) 0.4883(3) 0.065(5) Uani 1 1 d G U . . .
C2A C 0.6618(5) 0.4539(4) 0.4799(3) 0.061(4) Uani 1 1 d G U . . .
H2A H 0.6408 0.4180 0.4715 0.073 Uiso 1 1 calc R U . . .
C3A C 0.6384(4) 0.4864(6) 0.4838(3) 0.076(6) Uani 1 1 d G U . . .
C4A C 0.6692(6) 0.5389(5) 0.4962(3) 0.073(5) Uani 1 1 d G U . . .
H4A H 0.6532 0.5612 0.4989 0.088 Uiso 1 1 calc R U . . .
C5A C 0.7234(5) 0.5589(4) 0.5046(3) 0.078(5) Uani 1 1 d G U . . .
H5A H 0.7445 0.5948 0.5130 0.094 Uiso 1 1 calc R U . . .
C6A C 0.7468(4) 0.5263(6) 0.5006(3) 0.070(5) Uani 1 1 d G U . . .
H6A H 0.7839 0.5400 0.5063 0.085 Uiso 1 1 calc R U . . .
S1B S 0.8736(3) 0.5691(3) 0.43915(15) 0.092(2) Uani 1 1 d . . . . .
S2B S 0.6732(3) 0.5191(3) 0.38806(14) 0.0893(19) Uani 1 1 d . . . . .
C1B C 0.8208(5) 0.5846(6) 0.4339(3) 0.077(5) Uani 1 1 d G U . . .
C2B C 0.7724(6) 0.5470(4) 0.4188(3) 0.070(5) Uani 1 1 d G U . . .
H2B H 0.7657 0.5114 0.4142 0.085 Uiso 1 1 calc R U . . .
C3B C 0.7339(5) 0.5617(6) 0.4106(3) 0.075(5) Uani 1 1 d G U . . .
C4B C 0.7438(6) 0.6139(6) 0.4173(4) 0.095(7) Uani 1 1 d G U . . .
H4B H 0.7175 0.6239 0.4116 0.113 Uiso 1 1 calc R U . . .
C5B C 0.7922(6) 0.6515(5) 0.4323(4) 0.088(6) Uani 1 1 d G U . . .
H5B H 0.7990 0.6872 0.4370 0.106 Uiso 1 1 calc R U . . .
C6B C 0.8307(5) 0.6368(5) 0.4406(3) 0.093(7) Uani 1 1 d G U . . .
H6B H 0.8638 0.6625 0.4509 0.112 Uiso 1 1 calc R U . . .
S1C S 0.8178(3) 0.5264(3) 0.34410(14) 0.095(2) Uani 1 1 d D U . . .
S2C S 0.7550(3) 0.4266(3) 0.22232(16) 0.114(2) Uani 1 1 d D U . . .
C1CA C 0.8278(10) 0.5256(11) 0.3012(3) 0.089(5) Uani 0.5 1 d DG U P A 1
C2CA C 0.7920(7) 0.4820(8) 0.2818(7) 0.094(5) Uani 0.5 1 d G U P A 1
H2CA H 0.7614 0.4516 0.2915 0.112 Uiso 0.5 1 calc R U P A 1
C3CA C 0.8011(9) 0.4827(9) 0.2483(6) 0.095(5) Uani 0.5 1 d DG U P A 1
C4CA C 0.8458(12) 0.5271(13) 0.2342(3) 0.089(12) Uani 0.5 1 d G U P A 1
H4CA H 0.8520 0.5276 0.2112 0.107 Uiso 0.5 1 calc R U P A 1
C5CA C 0.8816(9) 0.5708(10) 0.2536(6) 0.108(14) Uani 0.5 1 d G U P A 1
H5CA H 0.9122 0.6012 0.2439 0.129 Uiso 0.5 1 calc R U P A 1
C6CA C 0.8725(10) 0.5701(8) 0.2871(6) 0.079(8) Uani 0.5 1 d G U P A 1
H6CA H 0.8969 0.5999 0.3004 0.095 Uiso 0.5 1 calc R U P A 1
C1CB C 0.8347(12) 0.5182(9) 0.3029(3) 0.089(5) Uani 0.5 1 d DG U P A 2
C2CB C 0.7935(8) 0.4809(7) 0.2827(7) 0.094(5) Uani 0.5 1 d G U P A 2
H2CB H 0.7573 0.4604 0.2907 0.112 Uiso 0.5 1 calc R U P A 2
C3CB C 0.8052(11) 0.4735(6) 0.2506(6) 0.095(5) Uani 0.5 1 d DG U P A 2
C4CB C 0.8581(14) 0.5034(12) 0.2388(3) 0.100(15) Uani 0.5 1 d G U P A 2
H4CB H 0.8661 0.4983 0.2169 0.120 Uiso 0.5 1 calc R U P A 2
C5CB C 0.8994(9) 0.5407(12) 0.2591(7) 0.103(13) Uani 0.5 1 d G U P A 2
H5CB H 0.9356 0.5611 0.2510 0.123 Uiso 0.5 1 calc R U P A 2
C6CB C 0.8877(10) 0.5481(9) 0.2911(6) 0.094(10) Uani 0.5 1 d G U P A 2
H6CB H 0.9159 0.5736 0.3050 0.113 Uiso 0.5 1 calc R U P A 2
S1D S 0.9450(3) 0.4968(3) 0.37101(14) 0.094(2) Uani 1 1 d D U . . .
S2D S 0.7960(3) 0.3363(3) 0.28751(14) 0.096(2) Uani 1 1 d D U . . .
C1DA C 0.9195(8) 0.4696(8) 0.3304(4) 0.100(5) Uani 0.5 1 d DG U P B 1
C2DA C 0.8734(7) 0.4197(7) 0.3238(5) 0.089(5) Uani 0.5 1 d G U P B 1
H2DA H 0.8523 0.3968 0.3414 0.106 Uiso 0.5 1 calc R U P B 1
C3DA C 0.8580(6) 0.4034(6) 0.2916(6) 0.094(5) Uani 0.5 1 d DG U P B 1
C4DA C 0.8888(10) 0.4369(10) 0.2659(4) 0.111(18) Uani 0.5 1 d G U P B 1
H4DA H 0.8784 0.4258 0.2439 0.133 Uiso 0.5 1 calc R U P B 1
C5DA C 0.9350(10) 0.4867(10) 0.2725(5) 0.14(2) Uani 0.5 1 d G U P B 1
H5DA H 0.9560 0.5096 0.2550 0.166 Uiso 0.5 1 calc R U P B 1
C6DA C 0.9503(7) 0.5031(6) 0.3048(6) 0.081(10) Uani 0.5 1 d G U P B 1
H6DA H 0.9819 0.5371 0.3093 0.097 Uiso 0.5 1 calc R U P B 1
C1DB C 0.9309(10) 0.4632(7) 0.3310(4) 0.100(5) Uani 0.5 1 d DG U P B 2
C2DB C 0.8779(8) 0.4207(8) 0.3267(5) 0.089(5) Uani 0.5 1 d G U P B 2
H2DB H 0.8520 0.4110 0.3439 0.106 Uiso 0.5 1 calc R U P B 2
C3DB C 0.8627(7) 0.3923(5) 0.2972(7) 0.094(5) Uani 0.5 1 d DG U P B 2
C4DB C 0.9005(12) 0.4065(10) 0.2721(5) 0.12(2) Uani 0.5 1 d G U P B 2
H4DB H 0.8902 0.3872 0.2519 0.146 Uiso 0.5 1 calc R U P B 2
C5DB C 0.9535(10) 0.4491(12) 0.2764(5) 0.117(16) Uani 0.5 1 d G U P B 2
H5DB H 0.9794 0.4588 0.2592 0.140 Uiso 0.5 1 calc R U P B 2
C6DB C 0.9687(7) 0.4774(8) 0.3059(6) 0.120(12) Uani 0.5 1 d G U P B 2
H6DB H 1.0049 0.5065 0.3089 0.144 Uiso 0.5 1 calc R U P B 2
P1 P 0.7521(4) 0.6171(4) 0.3134(2) 0.155(3) Uani 1 1 d D U . . .
C11A C 0.8163(6) 0.6763(8) 0.3263(6) 0.175(12) Uani 0.5 1 d DG U P C 1
C12A C 0.8439(12) 0.6730(15) 0.3535(9) 0.162(15) Uani 0.5 1 d DG U P C 1
H12A H 0.8295 0.6400 0.3656 0.194 Uiso 0.5 1 calc R U P C 1
C13A C 0.8927(14) 0.7181(19) 0.3632(13) 0.163(16) Uani 0.5 1 d G U P C 1
H13A H 0.9115 0.7159 0.3818 0.196 Uiso 0.5 1 calc R U P C 1
C14A C 0.9138(10) 0.7664(15) 0.3456(14) 0.178(17) Uani 0.5 1 d G U P C 1
H14A H 0.9471 0.7972 0.3522 0.213 Uiso 0.5 1 calc R U P C 1
C15A C 0.8861(13) 0.7697(10) 0.3183(14) 0.175(16) Uani 0.5 1 d G U P C 1
H15A H 0.9006 0.8027 0.3063 0.210 Uiso 0.5 1 calc R U P C 1
C16A C 0.8374(12) 0.7246(9) 0.3086(10) 0.176(16) Uani 0.5 1 d DG U P C 1
H16A H 0.8185 0.7269 0.2900 0.211 Uiso 0.5 1 calc R U P C 1
C11B C 0.8238(6) 0.6666(8) 0.3212(7) 0.175(12) Uani 0.5 1 d DG U P C 2
C12B C 0.8469(12) 0.667(2) 0.3514(9) 0.192(17) Uani 0.5 1 d DG U P C 2
H12B H 0.8255 0.6417 0.3679 0.230 Uiso 0.5 1 calc R U P C 2
C13B C 0.9014(14) 0.704(2) 0.3573(14) 0.22(2) Uani 0.5 1 d G U P C 2
H13B H 0.9171 0.7048 0.3779 0.261 Uiso 0.5 1 calc R U P C 2
C14B C 0.9327(9) 0.7416(18) 0.3332(16) 0.22(2) Uani 0.5 1 d G U P C 2
H14B H 0.9699 0.7672 0.3373 0.269 Uiso 0.5 1 calc R U P C 2
C15B C 0.9096(10) 0.7411(16) 0.3030(15) 0.22(2) Uani 0.5 1 d G U P C 2
H15B H 0.9310 0.7664 0.2865 0.258 Uiso 0.5 1 calc R U P C 2
C16B C 0.8552(10) 0.7036(14) 0.2971(10) 0.190(17) Uani 0.5 1 d DG U P C 2
H16B H 0.8394 0.7033 0.2765 0.228 Uiso 0.5 1 calc R U P C 2
C21 C 0.7458(6) 0.6146(7) 0.2687(3) 0.153(10) Uani 1 1 d DG U . . .
C22 C 0.7649(8) 0.5857(9) 0.2510(5) 0.163(11) Uani 1 1 d G U . . .
H22 H 0.7809 0.5677 0.2622 0.195 Uiso 1 1 calc R U . . .
C23 C 0.7607(10) 0.5830(9) 0.2171(5) 0.188(13) Uani 1 1 d G U . . .
H23 H 0.7737 0.5632 0.2050 0.226 Uiso 1 1 calc R U . . .
C24 C 0.7373(9) 0.6093(9) 0.2007(3) 0.198(14) Uani 1 1 d G U . . .
H24 H 0.7344 0.6075 0.1775 0.238 Uiso 1 1 calc R U . . .
C25 C 0.7182(10) 0.6383(11) 0.2184(5) 0.234(17) Uani 1 1 d G U . . .
H25 H 0.7023 0.6563 0.2072 0.281 Uiso 1 1 calc R U . . .
C26 C 0.7225(9) 0.6410(9) 0.2524(5) 0.190(13) Uani 1 1 d G U . . .
H26 H 0.7094 0.6608 0.2644 0.228 Uiso 1 1 calc R U . . .
C31 C 0.7056(6) 0.6371(6) 0.3314(3) 0.207(13) Uani 1 1 d DG U . . .
C32 C 0.6497(7) 0.6022(7) 0.3294(5) 0.195(11) Uani 1 1 d DG U . . .
H32 H 0.6356 0.5680 0.3187 0.234 Uiso 1 1 calc R U . . .
C33 C 0.6143(7) 0.6173(10) 0.3431(6) 0.199(10) Uani 1 1 d G U . . .
H33 H 0.5760 0.5934 0.3418 0.239 Uiso 1 1 calc R U . . .
C34 C 0.6348(10) 0.6673(11) 0.3588(5) 0.250(17) Uani 1 1 d G U . . .
H34 H 0.6106 0.6776 0.3682 0.300 Uiso 1 1 calc R U . . .
C35 C 0.6907(11) 0.7022(9) 0.3608(6) 0.214(13) Uani 1 1 d G U . . .
H35 H 0.7047 0.7364 0.3715 0.257 Uiso 1 1 calc R U . . .
C36 C 0.7261(8) 0.6871(7) 0.3471(5) 0.225(15) Uani 1 1 d DG U . . .
H36 H 0.7643 0.7110 0.3484 0.270 Uiso 1 1 calc R U . . .
P2 P 0.6667 0.3333 0.5731(2) 0.077(3) Uani 1 3 d S T P . .
C1P2 C 0.6839(6) 0.3989(5) 0.5923(3) 0.074(6) Uani 1 1 d G U . . .
C2P2 C 0.7139(6) 0.4448(6) 0.5730(2) 0.072(5) Uani 1 1 d G U . . .
H2P2 H 0.7241 0.4412 0.5514 0.087 Uiso 1 1 calc R U . . .
C3P2 C 0.7289(5) 0.4961(5) 0.5854(3) 0.083(6) Uani 1 1 d G U . . .
H3P2 H 0.7494 0.5276 0.5722 0.100 Uiso 1 1 calc R U . . .
C4P2 C 0.7140(6) 0.5014(5) 0.6170(3) 0.089(6) Uani 1 1 d G U . . .
H4P2 H 0.7242 0.5365 0.6255 0.107 Uiso 1 1 calc R U . . .
C5P2 C 0.6840(6) 0.4555(6) 0.6363(2) 0.087(6) Uani 1 1 d G U . . .
H5P2 H 0.6738 0.4591 0.6579 0.105 Uiso 1 1 calc R U . . .
C6P2 C 0.6690(6) 0.4042(5) 0.6239(3) 0.078(6) Uani 1 1 d G U . . .
H6P2 H 0.6485 0.3728 0.6371 0.094 Uiso 1 1 calc R U . . .
P1S P 0.5358(3) 0.4266(3) 0.57408(15) 0.087(2) Uani 1 1 d . . . . .
O1S O 0.5739(9) 0.4017(9) 0.5514(5) 0.145(7) Uani 1 1 d . . . . .
C11S C 0.5367(6) 0.4115(6) 0.6168(3) 0.077(5) Uani 1 1 d G U . . .
C12S C 0.5288(7) 0.3604(6) 0.6247(3) 0.108(8) Uani 1 1 d G U . . .
H12S H 0.5246 0.3356 0.6078 0.130 Uiso 1 1 calc R U . . .
C13S C 0.5271(7) 0.3458(5) 0.6574(4) 0.096(7) Uani 1 1 d G U . . .
H13S H 0.5217 0.3108 0.6629 0.115 Uiso 1 1 calc R U . . .
C14S C 0.5333(7) 0.3822(6) 0.6821(3) 0.107(8) Uani 1 1 d G U . . .
H14S H 0.5321 0.3721 0.7044 0.129 Uiso 1 1 calc R U . . .
C15S C 0.5411(7) 0.4333(6) 0.6741(3) 0.114(9) Uani 1 1 d G U . . .
H15S H 0.5453 0.4581 0.6910 0.136 Uiso 1 1 calc R U . . .
C16S C 0.5428(7) 0.4479(5) 0.6415(4) 0.104(8) Uani 1 1 d G U . . .
H16S H 0.5482 0.4829 0.6360 0.125 Uiso 1 1 calc R U . . .
C21S C 0.5682(7) 0.4976(5) 0.5679(4) 0.078(5) Uani 1 1 d G U . . .
C22S C 0.6189(7) 0.5303(7) 0.5822(4) 0.110(8) Uani 1 1 d G U . . .
H22S H 0.6346 0.5145 0.5956 0.132 Uiso 1 1 calc R U . . .
C23S C 0.6464(5) 0.5862(6) 0.5768(4) 0.120(9) Uani 1 1 d G U . . .
H23S H 0.6811 0.6086 0.5866 0.144 Uiso 1 1 calc R U . . .
C24S C 0.6233(7) 0.6093(5) 0.5572(4) 0.100(7) Uani 1 1 d G U . . .
H24S H 0.6422 0.6475 0.5535 0.120 Uiso 1 1 calc R U . . .
C25S C 0.5727(7) 0.5766(7) 0.5429(4) 0.098(7) Uani 1 1 d G U . . .
H25S H 0.5569 0.5924 0.5295 0.117 Uiso 1 1 calc R U . . .
C26S C 0.5451(5) 0.5207(6) 0.5483(4) 0.093(6) Uani 1 1 d G U . . .
H26S H 0.5105 0.4983 0.5385 0.112 Uiso 1 1 calc R U . . .
C31S C 0.4698(5) 0.3952(7) 0.5590(4) 0.103(7) Uani 1 1 d G U . . .
C32S C 0.4359(7) 0.4137(6) 0.5706(3) 0.093(6) Uani 1 1 d G U . . .
H32S H 0.4492 0.4426 0.5861 0.112 Uiso 1 1 calc R U . . .
C33S C 0.3824(6) 0.3900(7) 0.5596(4) 0.117(8) Uani 1 1 d G U . . .
H33S H 0.3593 0.4027 0.5676 0.140 Uiso 1 1 calc R U . . .
C34S C 0.3629(5) 0.3478(7) 0.5370(4) 0.114(7) Uani 1 1 d G U . . .
H34S H 0.3264 0.3316 0.5294 0.136 Uiso 1 1 calc R U . . .
C35S C 0.3968(7) 0.3292(6) 0.5254(4) 0.120(8) Uani 1 1 d G U . . .
H35S H 0.3835 0.3004 0.5099 0.144 Uiso 1 1 calc R U . . .
C36S C 0.4503(6) 0.3530(7) 0.5364(4) 0.101(7) Uani 1 1 d G U . . .
H36S H 0.4734 0.3403 0.5284 0.121 Uiso 1 1 calc R U . . .

loop_
_atom_site_aniso_label
_atom_site_aniso_U_11
_atom_site_aniso_U_22
_atom_site_aniso_U_33
_atom_site_aniso_U_23
_atom_site_aniso_U_13
_atom_site_aniso_U_12
Pt1 0.0927(9) 0.0927(9) 0.0616(11) 0.000 0.000 0.0463(5)
Ag1 0.0860(13) 0.0877(14) 0.0574(10) -0.0011(9) -0.0028(9) 0.0429(11)
Ag2 0.0908(14) 0.0913(14) 0.0637(11) 0.0024(9) -0.0049(9) 0.0467(12)
Ag3 0.0949(14) 0.0937(14) 0.0622(11) 0.0071(9) 0.0063(9) 0.0463(12)
Ag4 0.0974(15) 0.1014(15) 0.0618(11) -0.0006(9) 0.0063(9) 0.0476(12)
Ag5 0.0772(13) 0.0906(14) 0.0740(11) 0.0043(9) 0.0030(9) 0.0394(11)
Ag6 0.0908(15) 0.1163(17) 0.0862(13) 0.0182(11) 0.0114(10) 0.0529(13)
Ag7 0.1200(18) 0.1315(18) 0.0721(13) 0.0130(11) 0.0139(11) 0.0612(15)
Ag8 0.1018(15) 0.1038(15) 0.0696(11) -0.0016(10) -0.0045(10) 0.0617(13)
Ag9 0.1191(17) 0.151(2) 0.0766(13) 0.0024(12) -0.0032(11) 0.0821(16)
Ag10 0.0781(13) 0.0781(13) 0.0683(18) 0.000 0.000 0.0390(7)
S1A 0.075(4) 0.079(4) 0.054(3) -0.002(3) 0.003(3) 0.033(4)
S2A 0.083(4) 0.091(5) 0.068(4) -0.004(3) -0.005(3) 0.049(4)
C1A 0.069(9) 0.074(9) 0.054(11) 0.004(8) 0.000(8) 0.037(8)
C2A 0.071(9) 0.075(9) 0.039(10) 0.003(7) 0.002(8) 0.038(7)
C3A 0.075(8) 0.079(10) 0.079(14) -0.013(9) -0.012(7) 0.044(7)
C4A 0.080(9) 0.078(10) 0.066(13) -0.010(8) -0.013(8) 0.043(8)
C5A 0.081(9) 0.079(9) 0.078(13) -0.008(8) -0.015(9) 0.042(7)
C6A 0.076(8) 0.076(10) 0.060(12) 0.001(8) -0.009(7) 0.039(7)
S1B 0.082(5) 0.106(5) 0.085(4) 0.011(4) 0.004(3) 0.045(4)
S2B 0.090(5) 0.089(5) 0.084(4) 0.009(3) -0.001(3) 0.041(4)
C1B 0.075(10) 0.070(10) 0.081(13) 0.017(9) 0.012(8) 0.032(9)
C2B 0.068(11) 0.073(9) 0.067(12) 0.016(7) 0.022(8) 0.032(8)
C3B 0.073(9) 0.082(10) 0.071(11) 0.014(9) 0.022(8) 0.040(8)
C4B 0.096(11) 0.088(10) 0.107(16) -0.001(10) -0.003(10) 0.051(9)
C5B 0.093(12) 0.082(9) 0.092(15) 0.010(8) 0.003(10) 0.045(9)
C6B 0.093(11) 0.075(9) 0.111(15) 0.005(9) -0.005(10) 0.042(8)
S1C 0.089(5) 0.108(5) 0.081(3) 0.019(3) 0.003(3) 0.044(4)
S2C 0.121(5) 0.139(6) 0.072(4) 0.014(3) 0.008(3) 0.058(5)
C1CA 0.094(7) 0.112(8) 0.077(4) 0.022(4) 0.000(4) 0.064(6)
C2CA 0.100(7) 0.114(8) 0.074(4) 0.022(4) 0.001(4) 0.059(6)
C3CA 0.108(7) 0.117(8) 0.073(5) 0.023(5) 0.002(4) 0.066(6)
C4CA 0.099(13) 0.116(11) 0.076(7) 0.026(6) -0.001(6) 0.071(11)
C5CA 0.115(15) 0.126(12) 0.079(7) 0.022(6) 0.004(7) 0.057(12)
C6CA 0.082(10) 0.106(9) 0.078(6) 0.026(5) -0.004(5) 0.069(7)
C1CB 0.094(7) 0.112(8) 0.077(4) 0.022(4) 0.000(4) 0.064(6)
C2CB 0.100(7) 0.114(8) 0.074(4) 0.022(4) 0.001(4) 0.059(6)
C3CB 0.108(7) 0.117(8) 0.073(5) 0.023(5) 0.002(4) 0.066(6)
C4CB 0.110(8) 0.12(2) 0.082(8) 0.020(11) 0.006(6) 0.063(9)
C5CB 0.107(8) 0.12(2) 0.085(8) 0.015(10) 0.007(6) 0.064(9)
C6CB 0.095(8) 0.114(16) 0.083(8) 0.018(8) 0.004(5) 0.060(7)
S1D 0.085(4) 0.116(5) 0.074(3) 0.010(3) 0.011(3) 0.045(4)
S2D 0.109(5) 0.125(5) 0.065(4) 0.000(3) 0.010(3) 0.066(4)
C1DA 0.102(7) 0.124(8) 0.074(5) 0.007(4) 0.007(4) 0.057(6)
C2DA 0.098(7) 0.114(7) 0.064(5) 0.012(5) 0.006(4) 0.062(6)
C3DA 0.105(6) 0.121(7) 0.065(5) 0.010(5) 0.004(4) 0.065(6)
C4DA 0.122(19) 0.131(14) 0.067(7) 0.012(6) 0.006(6) 0.054(15)
C5DA 0.15(2) 0.146(16) 0.074(7) 0.009(6) 0.008(6) 0.036(18)
C6DA 0.089(12) 0.111(10) 0.074(6) 0.009(6) 0.010(6) 0.074(9)
C1DB 0.102(7) 0.124(8) 0.074(5) 0.007(4) 0.007(4) 0.057(6)
C2DB 0.098(7) 0.114(7) 0.064(5) 0.012(5) 0.006(4) 0.062(6)
C3DB 0.105(6) 0.121(7) 0.065(5) 0.010(5) 0.004(4) 0.065(6)
C4DB 0.112(9) 0.16(3) 0.075(10) -0.007(15) 0.014(8) 0.051(12)
C5DB 0.110(9) 0.15(2) 0.080(9) -0.002(12) 0.011(7) 0.055(11)
C6DB 0.107(9) 0.150(16) 0.081(8) -0.004(9) 0.014(6) 0.049(8)
P1 0.175(9) 0.172(9) 0.133(6) 0.044(6) 0.004(6) 0.098(7)
C11A 0.129(19) 0.15(2) 0.18(3) 0.043(18) -0.021(16) 0.026(17)
C12A 0.12(2) 0.15(3) 0.19(3) 0.03(2) -0.01(2) 0.051(19)
C13A 0.13(2) 0.15(3) 0.20(3) 0.03(2) -0.01(2) 0.05(2)
C14A 0.14(3) 0.16(3) 0.21(3) 0.03(2) -0.01(2) 0.05(2)
C15A 0.14(3) 0.15(3) 0.21(3) 0.04(2) -0.01(2) 0.05(2)
C16A 0.14(2) 0.15(3) 0.20(3) 0.05(2) -0.02(2) 0.04(2)
C11B 0.129(19) 0.15(2) 0.18(3) 0.043(18) -0.021(16) 0.026(17)
C12B 0.14(2) 0.17(3) 0.19(3) 0.04(2) -0.02(2) 0.01(2)
C13B 0.15(3) 0.18(3) 0.19(3) 0.04(3) -0.02(2) -0.01(2)
C14B 0.16(3) 0.18(3) 0.20(3) 0.05(3) -0.03(3) -0.01(3)
C15B 0.16(3) 0.18(3) 0.19(3) 0.06(3) -0.03(2) -0.01(2)
C16B 0.14(2) 0.16(3) 0.19(3) 0.05(2) -0.03(2) 0.02(2)
C21 0.15(2) 0.19(2) 0.130(7) 0.044(8) 0.007(7) 0.10(2)
C22 0.18(3) 0.21(2) 0.124(9) 0.047(10) 0.009(10) 0.12(2)
C23 0.24(3) 0.26(3) 0.124(9) 0.043(11) 0.004(10) 0.17(3)
C24 0.26(4) 0.28(3) 0.128(10) 0.043(10) 0.003(10) 0.19(3)
C25 0.35(4) 0.35(4) 0.132(9) 0.033(11) -0.007(12) 0.27(4)
C26 0.24(3) 0.27(3) 0.131(9) 0.040(11) 0.001(11) 0.18(3)
C31 0.212(13) 0.198(16) 0.24(3) 0.047(17) 0.045(12) 0.123(12)
C32 0.210(13) 0.168(15) 0.25(3) 0.079(15) 0.040(11) 0.124(12)
C33 0.226(14) 0.154(18) 0.26(3) 0.109(16) 0.068(14) 0.128(13)
C34 0.237(17) 0.18(2) 0.35(4) 0.06(3) 0.091(19) 0.117(14)
C35 0.238(17) 0.178(17) 0.24(3) 0.085(17) 0.09(2) 0.116(14)
C36 0.224(15) 0.201(16) 0.26(3) 0.036(19) 0.065(15) 0.114(12)
P2 0.089(5) 0.089(5) 0.053(6) 0.000 0.000 0.045(3)
C1P2 0.095(13) 0.098(13) 0.042(10) -0.001(9) -0.009(9) 0.059(11)
C2P2 0.088(12) 0.099(14) 0.045(10) -0.010(10) -0.003(9) 0.058(12)
C3P2 0.092(13) 0.111(14) 0.050(11) -0.007(10) -0.014(10) 0.053(12)
C4P2 0.098(13) 0.109(14) 0.057(11) -0.006(11) -0.007(10) 0.050(12)
C5P2 0.098(13) 0.124(15) 0.047(11) -0.009(11) -0.006(10) 0.061(12)
C6P2 0.099(13) 0.111(14) 0.033(10) -0.021(10) 0.003(9) 0.059(12)
P1S 0.101(5) 0.099(5) 0.077(4) -0.008(4) -0.009(4) 0.062(5)
O1S 0.18(2) 0.168(19) 0.127(15) -0.017(13) -0.011(13) 0.118(17)
C11S 0.078(15) 0.100(12) 0.081(8) 0.012(7) 0.019(8) 0.067(12)
C12S 0.18(2) 0.114(11) 0.076(8) 0.011(7) 0.017(10) 0.103(13)
C13S 0.14(2) 0.109(11) 0.076(8) 0.011(7) 0.016(11) 0.090(12)
C14S 0.17(2) 0.117(13) 0.076(8) 0.008(7) 0.012(9) 0.103(15)
C15S 0.18(3) 0.119(12) 0.083(8) 0.009(7) 0.015(10) 0.109(15)
C16S 0.16(2) 0.115(11) 0.083(8) 0.008(8) 0.015(11) 0.100(12)
C21S 0.111(13) 0.095(10) 0.061(13) -0.016(8) 0.006(8) 0.076(9)
C22S 0.133(14) 0.094(10) 0.129(16) -0.016(10) -0.032(11) 0.076(9)
C23S 0.134(12) 0.094(10) 0.156(19) -0.012(10) -0.035(12) 0.076(10)
C24S 0.112(13) 0.095(10) 0.125(17) -0.007(8) -0.007(10) 0.075(9)
C25S 0.109(13) 0.099(10) 0.109(14) 0.000(10) 0.002(11) 0.070(9)
C26S 0.109(11) 0.098(10) 0.095(14) -0.001(9) -0.004(10) 0.068(9)
C31S 0.081(10) 0.120(16) 0.111(15) -0.001(11) 0.001(9) 0.053(10)
C32S 0.087(11) 0.116(13) 0.087(12) 0.020(10) 0.009(10) 0.057(11)
C33S 0.091(11) 0.151(18) 0.116(17) 0.001(12) 0.000(9) 0.067(12)
C34S 0.087(10) 0.147(17) 0.109(16) 0.006(12) 0.006(9) 0.060(10)
C35S 0.081(11) 0.148(16) 0.128(15) -0.013(13) -0.004(11) 0.055(12)
C36S 0.075(11) 0.118(16) 0.107(15) 0.002(11) 0.006(9) 0.047(12)

loop_
_atom_type_symbol
_atom_type_description
_atom_type_scat_dispersion_real
_atom_type_scat_dispersion_imag
_atom_type_scat_source
C C 0.0181 0.0091 'International Tables Vol C Tables 4.2.6.8 and 6.1.1.4'
H H 0.0000 0.0000 'International Tables Vol C Tables 4.2.6.8 and 6.1.1.4'
Ag Ag 0.1306 4.2820 'International Tables Vol C Tables 4.2.6.8 and 6.1.1.4'
O O 0.0492 0.0322 'International Tables Vol C Tables 4.2.6.8 and 6.1.1.4'
P P 0.2955 0.4335 'International Tables Vol C Tables 4.2.6.8 and 6.1.1.4'
Pt Pt -4.5932 6.9264 'International Tables Vol C Tables 4.2.6.8 and 6.1.1.4'
S S 0.3331 0.5567 'International Tables Vol C Tables 4.2.6.8 and 6.1.1.4'

loop_
_geom_angle_atom_site_label_1
_geom_angle_atom_site_label_2
_geom_angle_atom_site_label_3
_geom_angle
_geom_angle_site_symmetry_1
_geom_angle_site_symmetry_3
Ag1 Pt1 Ag1 63.92(7) 3_665 .
Ag1 Pt1 Ag1 63.92(7) 3_665 2_655
Ag1 Pt1 Ag1 63.92(7) . 2_655
Ag1 Pt1 Ag4 115.71(5) 3_665 3_665
Ag1 Pt1 Ag4 179.10(6) . 3_665
Ag1 Pt1 Ag4 116.75(5) 2_655 3_665
Ag1 Pt1 Ag4 116.75(5) 3_665 .
Ag1 Pt1 Ag4 115.71(5) . .
Ag1 Pt1 Ag4 179.10(6) 2_655 .
Ag4 Pt1 Ag4 63.64(7) 3_665 .
Ag1 Pt1 Ag4 179.10(6) 3_665 2_655
Ag1 Pt1 Ag4 116.75(5) . 2_655
Ag1 Pt1 Ag4 115.70(5) 2_655 2_655
Ag4 Pt1 Ag4 63.64(7) 3_665 2_655
Ag4 Pt1 Ag4 63.64(7) . 2_655
Ag1 Pt1 Ag3 62.62(5) 3_665 3_665
Ag1 Pt1 Ag3 116.15(6) . 3_665
Ag1 Pt1 Ag3 116.34(6) 2_655 3_665
Ag4 Pt1 Ag3 63.07(6) 3_665 3_665
Ag4 Pt1 Ag3 64.56(6) . 3_665
Ag4 Pt1 Ag3 117.19(7) 2_655 3_665
Ag1 Pt1 Ag3 116.34(6) 3_665 .
Ag1 Pt1 Ag3 62.62(5) . .
Ag1 Pt1 Ag3 116.15(6) 2_655 .
Ag4 Pt1 Ag3 117.19(7) 3_665 .
Ag4 Pt1 Ag3 63.07(6) . .
Ag4 Pt1 Ag3 64.56(6) 2_655 .
Ag3 Pt1 Ag3 116.87(3) 3_665 .
Ag1 Pt1 Ag3 116.15(6) 3_665 2_655
Ag1 Pt1 Ag3 116.34(6) . 2_655
Ag1 Pt1 Ag3 62.62(5) 2_655 2_655
Ag4 Pt1 Ag3 64.56(6) 3_665 2_655
Ag4 Pt1 Ag3 117.19(7) . 2_655
Ag4 Pt1 Ag3 63.07(6) 2_655 2_655
Ag3 Pt1 Ag3 116.87(3) 3_665 2_655
Ag3 Pt1 Ag3 116.87(3) . 2_655
Ag1 Pt1 Ag2 63.27(5) 3_665 3_665
Ag1 Pt1 Ag2 62.52(5) . 3_665
Ag1 Pt1 Ag2 116.31(7) 2_655 3_665
Ag4 Pt1 Ag2 116.58(6) 3_665 3_665
Ag4 Pt1 Ag2 63.87(5) . 3_665
Ag4 Pt1 Ag2 117.53(6) 2_655 3_665
Ag3 Pt1 Ag2 63.89(5) 3_665 3_665
Ag3 Pt1 Ag2 63.00(5) . 3_665
Ag3 Pt1 Ag2 178.83(8) 2_655 3_665
Ag1 Pt1 Ag2 62.52(5) 3_665 2_655
Ag1 Pt1 Ag2 116.31(7) . 2_655
Ag1 Pt1 Ag2 63.27(5) 2_655 2_655
Ag4 Pt1 Ag2 63.87(5) 3_665 2_655
Ag4 Pt1 Ag2 117.53(6) . 2_655
Ag4 Pt1 Ag2 116.58(6) 2_655 2_655
Ag3 Pt1 Ag2 63.00(5) 3_665 2_655
Ag3 Pt1 Ag2 178.83(8) . 2_655
Ag3 Pt1 Ag2 63.89(5) 2_655 2_655
Ag2 Pt1 Ag2 116.21(3) 3_665 2_655
Ag1 Pt1 Ag2 116.30(7) 3_665 .
Ag1 Pt1 Ag2 63.26(5) . .
Ag1 Pt1 Ag2 62.52(5) 2_655 .
Ag4 Pt1 Ag2 117.53(6) 3_665 .
Ag4 Pt1 Ag2 116.58(6) . .
Ag4 Pt1 Ag2 63.87(5) 2_655 .
Ag3 Pt1 Ag2 178.83(8) 3_665 .
Ag3 Pt1 Ag2 63.89(5) . .
Ag3 Pt1 Ag2 63.01(5) 2_655 .
Ag2 Pt1 Ag2 116.21(3) 3_665 .
Ag2 Pt1 Ag2 116.21(3) 2_655 .
S1A Ag1 Pt1 160.53(15) . .
S1A Ag1 Ag3 139.01(16) . .
Pt1 Ag1 Ag3 58.92(5) . .
S1A Ag1 Ag2 131.13(16) . 3_665
Pt1 Ag1 Ag2 59.28(5) . 3_665
Ag3 Ag1 Ag2 60.68(6) . 3_665
S1A Ag1 Ag2 118.17(16) . .
Pt1 Ag1 Ag2 58.91(5) . .
Ag3 Ag1 Ag2 61.16(6) . .
Ag2 Ag1 Ag2 109.85(8) 3_665 .
S1A Ag1 Ag1 109.94(14) . 3_665
Pt1 Ag1 Ag1 58.04(3) . 3_665
Ag3 Ag1 Ag1 108.37(6) . 3_665
Ag2 Ag1 Ag1 60.23(7) 3_665 3_665
Ag2 Ag1 Ag1 107.88(6) . 3_665
S1A Ag1 Ag1 103.15(14) . 2_655
Pt1 Ag1 Ag1 58.04(3) . 2_655
Ag3 Ag1 Ag1 108.20(6) . 2_655
Ag2 Ag1 Ag1 108.72(6) 3_665 2_655
Ag2 Ag1 Ag1 59.19(7) . 2_655
Ag1 Ag1 Ag1 60.0 3_665 2_655
S1A Ag1 Ag5 54.22(14) . .
Pt1 Ag1 Ag5 144.76(7) . .
Ag3 Ag1 Ag5 91.14(7) . .
Ag2 Ag1 Ag5 91.05(7) 3_665 .
Ag2 Ag1 Ag5 125.36(8) . .
Ag1 Ag1 Ag5 125.96(9) 3_665 .
Ag1 Ag1 Ag5 157.20(6) 2_655 .
S2B Ag2 Pt1 161.30(16) . .
S2B Ag2 Ag1 140.24(16) . 2_655
Pt1 Ag2 Ag1 58.19(5) . 2_655
S2B Ag2 Ag3 128.55(16) . 2_655
Pt1 Ag2 Ag3 58.18(5) . 2_655
Ag1 Ag2 Ag3 59.56(6) 2_655 2_655
S2B Ag2 Ag1 122.97(16) . .
Pt1 Ag2 Ag1 57.83(5) . .
Ag1 Ag2 Ag1 60.58(8) 2_655 .
Ag3 Ag2 Ag1 107.75(8) 2_655 .
S2B Ag2 Ag4 108.49(15) . 2_655
Pt1 Ag2 Ag4 57.64(6) . 2_655
Ag1 Ag2 Ag4 106.97(8) 2_655 2_655
Ag3 Ag2 Ag4 59.39(6) 2_655 2_655
Ag1 Ag2 Ag4 107.04(7) . 2_655
S2B Ag2 Ag3 105.36(16) . .
Pt1 Ag2 Ag3 57.75(5) . .
Ag1 Ag2 Ag3 107.43(7) 2_655 .
Ag3 Ag2 Ag3 107.70(9) 2_655 .
Ag1 Ag2 Ag3 58.81(6) . .
Ag4 Ag2 Ag3 60.36(6) 2_655 .
S2B Ag2 Ag8 52.79(15) . .
Pt1 Ag2 Ag8 143.59(7) . .
Ag1 Ag2 Ag8 93.06(7) 2_655 .
Ag3 Ag2 Ag8 89.00(7) 2_655 .
Ag1 Ag2 Ag8 130.25(7) . .
Ag4 Ag2 Ag8 121.42(7) 2_655 .
Ag3 Ag2 Ag8 158.14(8) . .
S2B Ag2 Ag9 50.85(15) . .
Pt1 Ag2 Ag9 110.78(7) . .
Ag1 Ag2 Ag9 168.91(8) 2_655 .
Ag3 Ag2 Ag9 114.87(7) 2_655 .
Ag1 Ag2 Ag9 116.03(7) . .
Ag4 Ag2 Ag9 63.08(6) 2_655 .
Ag3 Ag2 Ag9 64.01(6) . .
Ag8 Ag2 Ag9 96.50(7) . .
S1C Ag3 Pt1 160.96(17) . .
S1C Ag3 Ag1 130.00(16) . .
Pt1 Ag3 Ag1 58.46(6) . .
S1C Ag3 Ag4 120.89(16) . .
Pt1 Ag3 Ag4 58.35(6) . .
Ag1 Ag3 Ag4 108.29(8) . .
S1C Ag3 Ag2 139.53(17) . 3_665
Pt1 Ag3 Ag2 58.81(5) . 3_665
Ag1 Ag3 Ag2 59.75(6) . 3_665
Ag4 Ag3 Ag2 60.86(6) . 3_665
S1C Ag3 Ag2 108.57(17) . .
Pt1 Ag3 Ag2 58.36(5) . .
Ag1 Ag3 Ag2 60.02(6) . .
Ag4 Ag3 Ag2 108.08(8) . .
Ag2 Ag3 Ag2 108.19(9) 3_665 .
S1C Ag3 Ag4 104.50(16) . 2_655
Pt1 Ag3 Ag4 57.60(6) . 2_655
Ag1 Ag3 Ag4 107.51(8) . 2_655
Ag4 Ag3 Ag4 59.74(8) . 2_655
Ag2 Ag3 Ag4 108.21(8) 3_665 2_655
Ag2 Ag3 Ag4 59.75(6) . 2_655
S1C Ag3 Ag6 51.22(15) . .
Pt1 Ag3 Ag6 146.61(7) . .
Ag1 Ag3 Ag6 92.46(7) . .
Ag4 Ag3 Ag6 127.48(8) . .
Ag2 Ag3 Ag6 93.67(7) 3_665 .
Ag2 Ag3 Ag6 123.88(8) . .
Ag4 Ag3 Ag6 155.68(8) 2_655 .
S1C Ag3 Ag9 50.71(16) . .
Pt1 Ag3 Ag9 110.83(7) . .
Ag1 Ag3 Ag9 116.61(7) . .
Ag4 Ag3 Ag9 114.47(7) . .
Ag2 Ag3 Ag9 169.63(9) 3_665 .
Ag2 Ag3 Ag9 63.47(6) . .
Ag4 Ag3 Ag9 62.71(6) 2_655 .
Ag6 Ag3 Ag9 96.24(7) . .
S2D Ag4 Pt1 163.32(17) . .
S2D Ag4 Ag3 120.68(18) . .
Pt1 Ag4 Ag3 58.59(5) . .
S2D Ag4 Ag4 129.35(18) . 3_665
Pt1 Ag4 Ag4 58.18(3) . 3_665
Ag3 Ag4 Ag4 108.82(7) . 3_665
S2D Ag4 Ag4 137.87(17) . 2_655
Pt1 Ag4 Ag4 58.18(3) . 2_655
Ag3 Ag4 Ag4 61.17(7) . 2_655
Ag4 Ag4 Ag4 60.000(1) 3_665 2_655
S2D Ag4 Ag2 105.81(16) . 3_665
Pt1 Ag4 Ag2 58.49(5) . 3_665
Ag3 Ag4 Ag2 59.75(6) . 3_665
Ag4 Ag4 Ag2 107.67(6) 3_665 3_665
Ag4 Ag4 Ag2 108.47(6) 2_655 3_665
S2D Ag4 Ag3 110.89(18) . 3_665
Pt1 Ag4 Ag3 57.84(5) . 3_665
Ag3 Ag4 Ag3 107.63(8) . 3_665
Ag4 Ag4 Ag3 59.09(7) 3_665 3_665
Ag4 Ag4 Ag3 107.17(6) 2_655 3_665
Ag2 Ag4 Ag3 59.89(6) 3_665 3_665
S2D Ag4 Ag7 51.26(15) . .
Pt1 Ag4 Ag7 144.37(8) . .
Ag3 Ag4 Ag7 127.20(8) . .
Ag4 Ag4 Ag7 91.07(5) 3_665 .
Ag4 Ag4 Ag7 92.19(5) 2_655 .
Ag2 Ag4 Ag7 157.06(9) 3_665 .
Ag3 Ag4 Ag7 124.20(8) 3_665 .
S2D Ag4 Ag9 51.68(16) . 3_665
Pt1 Ag4 Ag9 112.32(7) . 3_665
Ag3 Ag4 Ag9 116.06(8) . 3_665
Ag4 Ag4 Ag9 115.24(10) 3_665 3_665
Ag4 Ag4 Ag9 170.45(6) 2_655 3_665
Ag2 Ag4 Ag9 64.10(6) 3_665 3_665
Ag3 Ag4 Ag9 64.26(6) 3_665 3_665
Ag7 Ag4 Ag9 96.27(7) . 3_665
S1B Ag5 S2A 125.3(2) . 3_665
S1B Ag5 S1A 116.5(2) . .
S2A Ag5 S1A 112.5(2) 3_665 .
S1B Ag5 Ag1 114.42(16) . .
S2A Ag5 Ag1 114.45(15) 3_665 .
S1A Ag5 Ag1 51.23(12) . .
S1B Ag5 Ag6 52.22(15) . .
S2A Ag5 Ag6 103.67(14) 3_665 .
S1A Ag5 Ag6 136.06(14) . .
Ag1 Ag5 Ag6 91.78(6) . .
S1B Ag5 Ag8 105.84(16) . 3_665
S2A Ag5 Ag8 50.65(13) 3_665 3_665
S1A Ag5 Ag8 131.70(15) . 3_665
Ag1 Ag5 Ag8 91.26(6) . 3_665
Ag6 Ag5 Ag8 59.25(6) . 3_665
S1D Ag6 S1B 131.2(2) . .
S1D Ag6 S1C 116.2(2) . .
S1B Ag6 S1C 110.1(2) . .
S1D Ag6 Ag8 52.20(15) . 3_665
S1B Ag6 Ag8 107.00(16) . 3_665
S1C Ag6 Ag8 129.41(18) . 3_665
S1D Ag6 Ag5 108.83(16) . .
S1B Ag6 Ag5 51.76(16) . .
S1C Ag6 Ag5 123.59(16) . .
Ag8 Ag6 Ag5 60.97(6) 3_665 .
S1D Ag6 Ag3 110.56(17) . .
S1B Ag6 Ag3 110.85(16) . .
S1C Ag6 Ag3 49.37(16) . .
Ag8 Ag6 Ag3 85.86(7) 3_665 .
Ag5 Ag6 Ag3 84.53(6) . .
S2C Ag7 S2C 129.6(3) . 3_665
S2C Ag7 S2D 116.5(2) . .
S2C Ag7 S2D 110.9(2) 3_665 .
S2C Ag7 Ag7 106.78(19) . 3_665
S2C Ag7 Ag7 50.86(19) 3_665 3_665
S2D Ag7 Ag7 127.19(17) . 3_665
S2C Ag7 Ag7 51.92(19) . 2_655
S2C Ag7 Ag7 105.8(2) 3_665 2_655
S2D Ag7 Ag7 131.17(16) . 2_655
Ag7 Ag7 Ag7 60.0 3_665 2_655
S2C Ag7 Ag4 110.88(18) . .
S2C Ag7 Ag4 112.54(17) 3_665 .
S2D Ag7 Ag4 48.97(14) . .
Ag7 Ag7 Ag4 88.86(5) 3_665 .
Ag7 Ag7 Ag4 87.81(5) 2_655 .
S2A Ag8 S1D 128.8(2) . 2_655
S2A Ag8 S2B 114.3(2) . .
S1D Ag8 S2B 113.7(2) 2_655 .
S2A Ag8 Ag6 105.18(16) . 2_655
S1D Ag8 Ag6 51.29(16) 2_655 2_655
S2B Ag8 Ag6 130.54(16) . 2_655
S2A Ag8 Ag5 51.81(15) . 2_655
S1D Ag8 Ag5 106.88(17) 2_655 2_655
S2B Ag8 Ag5 128.38(16) . 2_655
Ag6 Ag8 Ag5 59.78(6) 2_655 2_655
S2A Ag8 Ag2 107.67(15) . .
S1D Ag8 Ag2 116.30(16) 2_655 .
S2B Ag8 Ag2 49.79(15) . .
Ag6 Ag8 Ag2 91.26(7) 2_655 .
Ag5 Ag8 Ag2 84.40(6) 2_655 .
S2B Ag9 S1C 115.6(2) . .
S2B Ag9 S2D 115.6(2) . 2_655
S1C Ag9 S2D 117.7(2) . 2_655
S2B Ag9 P1 99.9(3) . .
S1C Ag9 P1 102.7(3) . .
S2D Ag9 P1 101.1(2) 2_655 .
S2B Ag9 Ag4 96.78(16) . 2_655
S1C Ag9 Ag4 93.57(17) . 2_655
S2D Ag9 Ag4 47.74(15) 2_655 2_655
P1 Ag9 Ag4 148.8(2) . 2_655
S2B Ag9 Ag2 48.38(15) . .
S1C Ag9 Ag2 95.89(15) . .
S2D Ag9 Ag2 92.72(16) 2_655 .
P1 Ag9 Ag2 148.1(2) . .
Ag4 Ag9 Ag2 52.82(5) 2_655 .
S2B Ag9 Ag3 93.26(16) . .
S1C Ag9 Ag3 47.86(15) . .
S2D Ag9 Ag3 96.85(16) 2_655 .
P1 Ag9 Ag3 150.4(2) . .
Ag4 Ag9 Ag3 53.03(6) 2_655 .
Ag2 Ag9 Ag3 52.52(5) . .
P2 Ag10 S1A 111.10(12) . 3_665
P2 Ag10 S1A 111.10(12) . 2_655
S1A Ag10 S1A 107.79(13) 3_665 2_655
P2 Ag10 S1A 111.10(12) . .
S1A Ag10 S1A 107.79(13) 3_665 .
S1A Ag10 S1A 107.79(13) 2_655 .
C1A S1A Ag1 101.9(5) . .
C1A S1A Ag5 111.8(5) . .
Ag1 S1A Ag5 74.55(15) . .
C1A S1A Ag10 105.7(5) . .
Ag1 S1A Ag10 91.23(19) . .
Ag5 S1A Ag10 141.7(2) . .
C3A S2A Ag8 103.6(5) . .
C3A S2A Ag5 109.9(5) . 2_655
Ag8 S2A Ag5 77.54(17) . 2_655
C2A C1A C6A 120.0 . .
C2A C1A S1A 119.7(8) . .
C6A C1A S1A 120.0(8) . .
C3A C2A C1A 120.0 . .
C3A C2A H2A 120.0 . .
C1A C2A H2A 120.0 . .
C2A C3A C4A 120.0 . .
C2A C3A S2A 119.5(8) . .
C4A C3A S2A 120.5(8) . .
C3A C4A C5A 120.0 . .
C3A C4A H4A 120.0 . .
C5A C4A H4A 120.0 . .
C6A C5A C4A 120.0 . .
C6A C5A H5A 120.0 . .
C4A C5A H5A 120.0 . .
C5A C6A C1A 120.0 . .
C5A C6A H6A 120.0 . .
C1A C6A H6A 120.0 . .
C1B S1B Ag5 111.0(6) . .
C1B S1B Ag6 108.2(6) . .
Ag5 S1B Ag6 76.0(2) . .
C3B S2B Ag2 107.4(6) . .
C3B S2B Ag9 94.2(5) . .
Ag2 S2B Ag9 80.8(2) . .
C3B S2B Ag8 127.0(5) . .
Ag2 S2B Ag8 77.42(19) . .
Ag9 S2B Ag8 137.5(3) . .
C2B C1B C6B 120.0 . .
C2B C1B S1B 119.7(10) . .
C6B C1B S1B 119.7(10) . .
C3B C2B C1B 120.0 . .
C3B C2B H2B 120.0 . .
C1B C2B H2B 120.0 . .
C4B C3B C2B 120.0 . .
C4B C3B S2B 115.8(10) . .
C2B C3B S2B 124.0(10) . .
C3B C4B C5B 120.0 . .
C3B C4B H4B 120.0 . .
C5B C4B H4B 120.0 . .
C4B C5B C6B 120.0 . .
C4B C5B H5B 120.0 . .
C6B C5B H5B 120.0 . .
C5B C6B C1B 120.0 . .
C5B C6B H6B 120.0 . .
C1B C6B H6B 120.0 . .
C1CA S1C Ag3 110.4(10) . .
C1CB S1C Ag3 105.2(8) . .
C1CA S1C Ag6 126.1(5) . .
C1CB S1C Ag6 115.6(7) . .
Ag3 S1C Ag6 79.41(19) . .
C1CA S1C Ag9 91.5(6) . .
C1CB S1C Ag9 101.1(8) . .
Ag3 S1C Ag9 81.4(2) . .
Ag6 S1C Ag9 141.9(3) . .
C3CB S2C Ag7 103.1(5) . .
C3CA S2C Ag7 112.9(8) . .
C3CB S2C Ag7 109.4(11) . 2_655
C3CA S2C Ag7 105.8(9) . 2_655
Ag7 S2C Ag7 77.2(2) . 2_655
C2CA C1CA C6CA 120.0 . .
C2CA C1CA S1C 122(2) . .
C6CA C1CA S1C 118(2) . .
C3CA C2CA C1CA 120.0 . .
C3CA C2CA H2CA 120.0 . .
C1CA C2CA H2CA 120.0 . .
C4CA C3CA C2CA 120.0 . .
C4CA C3CA S2C 119(2) . .
C2CA C3CA S2C 121(2) . .
C3CA C4CA C5CA 120.0 . .
C3CA C4CA H4CA 120.0 . .
C5CA C4CA H4CA 120.0 . .
C6CA C5CA C4CA 120.0 . .
C6CA C5CA H5CA 120.0 . .
C4CA C5CA H5CA 120.0 . .
C5CA C6CA C1CA 120.0 . .
C5CA C6CA H6CA 120.0 . .
C1CA C6CA H6CA 120.0 . .
C2CB C1CB C6CB 120.0 . .
C2CB C1CB S1C 119(2) . .
C6CB C1CB S1C 121(2) . .
C3CB C2CB C1CB 120.0 . .
C3CB C2CB H2CB 120.0 . .
C1CB C2CB H2CB 120.0 . .
C4CB C3CB C2CB 120.0 . .
C4CB C3CB S2C 116(2) . .
C2CB C3CB S2C 124(2) . .
C5CB C4CB C3CB 120.0 . .
C5CB C4CB H4CB 120.0 . .
C3CB C4CB H4CB 120.0 . .
C4CB C5CB C6CB 120.0 . .
C4CB C5CB H5CB 120.0 . .
C6CB C5CB H5CB 120.0 . .
C5CB C6CB C1CB 120.0 . .
C5CB C6CB H6CB 120.0 . .
C1CB C6CB H6CB 120.0 . .
C1DA S1D Ag6 101.1(4) . .
C1DB S1D Ag6 114.6(7) . .
C1DA S1D Ag8 107.5(8) . 3_665
C1DB S1D Ag8 106.4(7) . 3_665
Ag6 S1D Ag8 76.52(18) . 3_665
C3DB S2D Ag4 109.3(9) . .
C3DA S2D Ag4 105.4(6) . .
C3DB S2D Ag7 125.8(5) . .
C3DA S2D Ag7 111.8(7) . .
Ag4 S2D Ag7 79.8(2) . .
C3DB S2D Ag9 94.2(6) . 3_665
C3DA S2D Ag9 107.5(8) . 3_665
Ag4 S2D Ag9 80.58(19) . 3_665
Ag7 S2D Ag9 139.4(3) . 3_665
C2DA C1DA C6DA 120.0 . .
C2DA C1DA S1D 125.5(16) . .
C6DA C1DA S1D 114.5(16) . .
C1DA C2DA C3DA 120.0 . .
C1DA C2DA H2DA 120.0 . .
C3DA C2DA H2DA 120.0 . .
C4DA C3DA C2DA 120.0 . .
C4DA C3DA S2D 125.9(16) . .
C2DA C3DA S2D 114.1(16) . .
C3DA C4DA C5DA 120.0 . .
C3DA C4DA H4DA 120.0 . .
C5DA C4DA H4DA 120.0 . .
C4DA C5DA C6DA 120.0 . .
C4DA C5DA H5DA 120.0 . .
C6DA C5DA H5DA 120.0 . .
C5DA C6DA C1DA 120.0 . .
C5DA C6DA H6DA 120.0 . .
C1DA C6DA H6DA 120.0 . .
C2DB C1DB C6DB 120.0 . .
C2DB C1DB S1D 115.2(17) . .
C6DB C1DB S1D 124.8(17) . .
C3DB C2DB C1DB 120.0 . .
C3DB C2DB H2DB 120.0 . .
C1DB C2DB H2DB 120.0 . .
C2DB C3DB C4DB 120.0 . .
C2DB C3DB S2D 125.8(19) . .
C4DB C3DB S2D 114.2(19) . .
C5DB C4DB C3DB 120.0 . .
C5DB C4DB H4DB 120.0 . .
C3DB C4DB H4DB 120.0 . .
C4DB C5DB C6DB 120.0 . .
C4DB C5DB H5DB 120.0 . .
C6DB C5DB H5DB 120.0 . .
C5DB C6DB C1DB 120.0 . .
C5DB C6DB H6DB 120.0 . .
C1DB C6DB H6DB 120.0 . .
C21 P1 C31 110.0(9) . .
C21 P1 C11A 110.8(9) . .
C31 P1 C11A 98.1(8) . .
C21 P1 C11B 104.7(10) . .
C31 P1 C11B 112.9(9) . .
C21 P1 Ag9 109.1(7) . .
C31 P1 Ag9 107.7(4) . .
C11A P1 Ag9 120.3(9) . .
C11B P1 Ag9 112.3(9) . .
C12A C11A C16A 120.0 . .
C12A C11A P1 120.3(8) . .
C16A C11A P1 119.7(8) . .
C11A C12A C13A 120.0 . .
C11A C12A H12A 120.0 . .
C13A C12A H12A 120.0 . .
C14A C13A C12A 120.0 . .
C14A C13A H13A 120.0 . .
C12A C13A H13A 120.0 . .
C15A C14A C13A 120.0 . .
C15A C14A H14A 120.0 . .
C13A C14A H14A 120.0 . .
C14A C15A C16A 120.0 . .
C14A C15A H15A 120.0 . .
C16A C15A H15A 120.0 . .
C15A C16A C11A 120.0 . .
C15A C16A H16A 120.0 . .
C11A C16A H16A 120.0 . .
C12B C11B C16B 120.0 . .
C12B C11B P1 120.0(8) . .
C16B C11B P1 120.0(8) . .
C11B C12B C13B 120.0 . .
C11B C12B H12B 120.0 . .
C13B C12B H12B 120.0 . .
C14B C13B C12B 120.0 . .
C14B C13B H13B 120.0 . .
C12B C13B H13B 120.0 . .
C15B C14B C13B 120.0 . .
C15B C14B H14B 120.0 . .
C13B C14B H14B 120.0 . .
C14B C15B C16B 120.0 . .
C14B C15B H15B 120.0 . .
C16B C15B H15B 120.0 . .
C15B C16B C11B 120.0 . .
C15B C16B H16B 120.0 . .
C11B C16B H16B 120.0 . .
C22 C21 C26 120.0 . .
C22 C21 P1 118.7(15) . .
C26 C21 P1 121.3(15) . .
C23 C22 C21 120.0 . .
C23 C22 H22 120.0 . .
C21 C22 H22 120.0 . .
C24 C23 C22 120.0 . .
C24 C23 H23 120.0 . .
C22 C23 H23 120.0 . .
C25 C24 C23 120.0 . .
C25 C24 H24 120.0 . .
C23 C24 H24 120.0 . .
C24 C25 C26 120.0 . .
C24 C25 H25 120.0 . .
C26 C25 H25 120.0 . .
C25 C26 C21 120.0 . .
C25 C26 H26 120.0 . .
C21 C26 H26 120.0 . .
C32 C31 C36 120.0 . .
C32 C31 P1 119.9(7) . .
C36 C31 P1 120.1(7) . .
C33 C32 C31 120.0 . .
C33 C32 H32 120.0 . .
C31 C32 H32 120.0 . .
C32 C33 C34 120.0 . .
C32 C33 H33 120.0 . .
C34 C33 H33 120.0 . .
C35 C34 C33 120.0 . .
C35 C34 H34 120.0 . .
C33 C34 H34 120.0 . .
C34 C35 C36 120.0 . .
C34 C35 H35 120.0 . .
C36 C35 H35 120.0 . .
C35 C36 C31 120.0 . .
C35 C36 H36 120.0 . .
C31 C36 H36 120.0 . .
C1P2 P2 C1P2 103.4(6) . 3_665
C1P2 P2 C1P2 103.4(6) . 2_655
C1P2 P2 C1P2 103.4(6) 3_665 2_655
C1P2 P2 Ag10 115.0(5) . .
C1P2 P2 Ag10 115.0(5) 3_665 .
C1P2 P2 Ag10 115.0(5) 2_655 .
C2P2 C1P2 C6P2 120.0 . .
C2P2 C1P2 P2 115.9(9) . .
C6P2 C1P2 P2 124.1(9) . .
C3P2 C2P2 C1P2 120.0 . .
C3P2 C2P2 H2P2 120.0 . .
C1P2 C2P2 H2P2 120.0 . .
C2P2 C3P2 C4P2 120.0 . .
C2P2 C3P2 H3P2 120.0 . .
C4P2 C3P2 H3P2 120.0 . .
C3P2 C4P2 C5P2 120.0 . .
C3P2 C4P2 H4P2 120.0 . .
C5P2 C4P2 H4P2 120.0 . .
C6P2 C5P2 C4P2 120.0 . .
C6P2 C5P2 H5P2 120.0 . .
C4P2 C5P2 H5P2 120.0 . .
C5P2 C6P2 C1P2 120.0 . .
C5P2 C6P2 H6P2 120.0 . .
C1P2 C6P2 H6P2 120.0 . .
C31S P1S C21S 110.4(9) . .
C31S P1S C11S 111.2(8) . .
C21S P1S C11S 110.4(8) . .
C31S P1S O1S 108.7(9) . .
C21S P1S O1S 107.5(9) . .
C11S P1S O1S 108.7(8) . .
C12S C11S C16S 120.0 . .
C12S C11S P1S 117.4(9) . .
C16S C11S P1S 122.5(9) . .
C13S C12S C11S 120.0 . .
C13S C12S H12S 120.0 . .
C11S C12S H12S 120.0 . .
C12S C13S C14S 120.0 . .
C12S C13S H13S 120.0 . .
C14S C13S H13S 120.0 . .
C15S C14S C13S 120.0 . .
C15S C14S H14S 120.0 . .
C13S C14S H14S 120.0 . .
C14S C15S C16S 120.0 . .
C14S C15S H15S 120.0 . .
C16S C15S H15S 120.0 . .
C15S C16S C11S 120.0 . .
C15S C16S H16S 120.0 . .
C11S C16S H16S 120.0 . .
C22S C21S C26S 120.0 . .
C22S C21S P1S 118.5(10) . .
C26S C21S P1S 121.4(10) . .
C21S C22S C23S 120.0 . .
C21S C22S H22S 120.0 . .
C23S C22S H22S 120.0 . .
C24S C23S C22S 120.0 . .
C24S C23S H23S 120.0 . .
C22S C23S H23S 120.0 . .
C25S C24S C23S 120.0 . .
C25S C24S H24S 120.0 . .
C23S C24S H24S 120.0 . .
C24S C25S C26S 120.0 . .
C24S C25S H25S 120.0 . .
C26S C25S H25S 120.0 . .
C25S C26S C21S 120.0 . .
C25S C26S H26S 120.0 . .
C21S C26S H26S 120.0 . .
C32S C31S C36S 120.0 . .
C32S C31S P1S 117.3(11) . .
C36S C31S P1S 122.7(11) . .
C31S C32S C33S 120.0 . .
C31S C32S H32S 120.0 . .
C33S C32S H32S 120.0 . .
C34S C33S C32S 120.0 . .
C34S C33S H33S 120.0 . .
C32S C33S H33S 120.0 . .
C33S C34S C35S 120.0 . .
C33S C34S H34S 120.0 . .
C35S C34S H34S 120.0 . .
C34S C35S C36S 120.0 . .
C34S C35S H35S 120.0 . .
C36S C35S H35S 120.0 . .
C35S C36S C31S 120.0 . .
C35S C36S H36S 120.0 . .
C31S C36S H36S 120.0 . .

loop_
_geom_bond_atom_site_label_1
_geom_bond_atom_site_label_2
_geom_bond_distance
_geom_bond_site_symmetry_2
Pt1 Ag1 2.740(2) 3_665
Pt1 Ag1 2.740(2) .
Pt1 Ag1 2.740(2) 2_655
Pt1 Ag4 2.746(2) 3_665
Pt1 Ag4 2.746(2) .
Pt1 Ag4 2.746(2) 2_655
Pt1 Ag3 2.7533(19) 3_665
Pt1 Ag3 2.7533(19) .
Pt1 Ag3 2.7533(19) 2_655
Pt1 Ag2 2.7717(18) 3_665
Pt1 Ag2 2.7717(18) 2_655
Pt1 Ag2 2.7717(18) .
Ag1 S1A 2.471(5) .
Ag1 Ag3 2.855(2) .
Ag1 Ag2 2.860(2) 3_665
Ag1 Ag2 2.891(2) .
Ag1 Ag1 2.900(3) 3_665
Ag1 Ag1 2.901(3) 2_655
Ag1 Ag5 3.055(2) .
Ag2 S2B 2.496(7) .
Ag2 Ag1 2.860(2) 2_655
Ag2 Ag3 2.887(2) 2_655
Ag2 Ag4 2.919(2) 2_655
Ag2 Ag3 2.923(2) .
Ag2 Ag8 3.190(3) .
Ag2 Ag9 3.296(3) .
Ag3 S1C 2.483(7) .
Ag3 Ag4 2.876(3) .
Ag3 Ag2 2.887(2) 3_665
Ag3 Ag4 2.937(2) 2_655
Ag3 Ag6 3.216(3) .
Ag3 Ag9 3.311(3) .
Ag4 S2D 2.451(6) .
Ag4 Ag4 2.896(3) 3_665
Ag4 Ag4 2.896(3) 2_655
Ag4 Ag2 2.919(2) 3_665
Ag4 Ag3 2.937(2) 3_665
Ag4 Ag7 3.197(2) .
Ag4 Ag9 3.267(3) 3_665
Ag5 S1B 2.477(7) .
Ag5 S2A 2.492(6) 3_665
Ag5 S1A 2.571(6) .
Ag5 Ag6 3.060(2) .
Ag5 Ag8 3.096(2) 3_665
Ag6 S1D 2.442(7) .
Ag6 S1B 2.492(7) .
Ag6 S1C 2.550(6) .
Ag6 Ag8 3.043(3) 3_665
Ag7 S2C 2.449(8) .
Ag7 S2C 2.486(8) 3_665
Ag7 S2D 2.534(7) .
Ag7 Ag7 3.080(4) 3_665
Ag7 Ag7 3.080(4) 2_655
Ag8 S2A 2.452(6) .
Ag8 S1D 2.473(6) 2_655
Ag8 S2B 2.603(7) .
Ag8 Ag6 3.043(3) 2_655
Ag8 Ag5 3.096(2) 2_655
Ag9 S2B 2.589(6) .
Ag9 S1C 2.592(7) .
Ag9 S2D 2.598(7) 2_655
Ag9 P1 2.604(10) .
Ag9 Ag4 3.267(3) 2_655
Ag10 P2 2.555(9) .
Ag10 S1A 2.681(6) 3_665
Ag10 S1A 2.681(6) 2_655
Ag10 S1A 2.681(6) .
S1A C1A 1.807(11) .
S2A C3A 1.785(11) .
S2A Ag5 2.492(6) 2_655
C1A C2A 1.3900 .
C1A C6A 1.3900 .
C2A C3A 1.3900 .
C2A H2A 0.9500 .
C3A C4A 1.3900 .
C4A C5A 1.3900 .
C4A H4A 0.9500 .
C5A C6A 1.3900 .
C5A H5A 0.9500 .
C6A H6A 0.9500 .
S1B C1B 1.771(12) .
S2B C3B 1.786(12) .
C1B C2B 1.3900 .
C1B C6B 1.3900 .
C2B C3B 1.3900 .
C2B H2B 0.9500 .
C3B C4B 1.3900 .
C4B C5B 1.3900 .
C4B H4B 0.9500 .
C5B C6B 1.3900 .
C5B H5B 0.9500 .
C6B H6B 0.9500 .
S1C C1CA 1.773(13) .
S1C C1CB 1.794(14) .
S2C C3CB 1.798(14) .
S2C C3CA 1.812(14) .
S2C Ag7 2.486(8) 2_655
C1CA C2CA 1.3900 .
C1CA C6CA 1.3900 .
C2CA C3CA 1.3900 .
C2CA H2CA 0.9500 .
C3CA C4CA 1.3900 .
C4CA C5CA 1.3900 .
C4CA H4CA 0.9500 .
C5CA C6CA 1.3900 .
C5CA H5CA 0.9500 .
C6CA H6CA 0.9500 .
C1CB C2CB 1.3900 .
C1CB C6CB 1.3900 .
C2CB C3CB 1.3900 .
C2CB H2CB 0.9500 .
C3CB C4CB 1.3900 .
C4CB C5CB 1.3900 .
C4CB H4CB 0.9500 .
C5CB C6CB 1.3900 .
C5CB H5CB 0.9500 .
C6CB H6CB 0.9500 .
S1D C1DA 1.817(13) .
S1D C1DB 1.828(13) .
S1D Ag8 2.473(6) 3_665
S2D C3DB 1.803(14) .
S2D C3DA 1.843(14) .
S2D Ag9 2.598(7) 3_665
C1DA C2DA 1.3900 .
C1DA C6DA 1.3900 .
C2DA C3DA 1.3900 .
C2DA H2DA 0.9500 .
C3DA C4DA 1.3900 .
C4DA C5DA 1.3900 .
C4DA H4DA 0.9500 .
C5DA C6DA 1.3900 .
C5DA H5DA 0.9500 .
C6DA H6DA 0.9500 .
C1DB C2DB 1.3900 .
C1DB C6DB 1.3900 .
C2DB C3DB 1.3900 .
C2DB H2DB 0.9500 .
C3DB C4DB 1.3900 .
C4DB C5DB 1.3900 .
C4DB H4DB 0.9500 .
C5DB C6DB 1.3900 .
C5DB H5DB 0.9500 .
C6DB H6DB 0.9500 .
P1 C21 1.829(11) .
P1 C31 1.830(11) .
P1 C11A 1.831(12) .
P1 C11B 1.832(12) .
C11A C12A 1.3900 .
C11A C16A 1.3900 .
C12A C13A 1.3900 .
C12A H12A 0.9500 .
C13A C14A 1.3900 .
C13A H13A 0.9500 .
C14A C15A 1.3900 .
C14A H14A 0.9500 .
C15A C16A 1.3900 .
C15A H15A 0.9500 .
C16A H16A 0.9500 .
C11B C12B 1.3900 .
C11B C16B 1.3900 .
C12B C13B 1.3900 .
C12B H12B 0.9500 .
C13B C14B 1.3900 .
C13B H13B 0.9500 .
C14B C15B 1.3900 .
C14B H14B 0.9500 .
C15B C16B 1.3900 .
C15B H15B 0.9500 .
C16B H16B 0.9500 .
C21 C22 1.3900 .
C21 C26 1.3900 .
C22 C23 1.3900 .
C22 H22 0.9500 .
C23 C24 1.3900 .
C23 H23 0.9500 .
C24 C25 1.3900 .
C24 H24 0.9500 .
C25 C26 1.3900 .
C25 H25 0.9500 .
C26 H26 0.9500 .
C31 C32 1.3900 .
C31 C36 1.3900 .
C32 C33 1.3900 .
C32 H32 0.9500 .
C33 C34 1.3900 .
C33 H33 0.9500 .
C34 C35 1.3900 .
C34 H34 0.9500 .
C35 C36 1.3900 .
C35 H35 0.9500 .
C36 H36 0.9500 .
P2 C1P2 1.842(11) .
P2 C1P2 1.842(11) 3_665
P2 C1P2 1.842(11) 2_655
C1P2 C2P2 1.3900 .
C1P2 C6P2 1.3900 .
C2P2 C3P2 1.3900 .
C2P2 H2P2 0.9500 .
C3P2 C4P2 1.3900 .
C3P2 H3P2 0.9500 .
C4P2 C5P2 1.3900 .
C4P2 H4P2 0.9500 .
C5P2 C6P2 1.3900 .
C5P2 H5P2 0.9500 .
C6P2 H6P2 0.9500 .
P1S C31S 1.734(13) .
P1S C21S 1.763(13) .
P1S C11S 1.796(12) .
P1S O1S 1.81(2) .
C11S C12S 1.3900 .
C11S C16S 1.3900 .
C12S C13S 1.3900 .
C12S H12S 0.9500 .
C13S C14S 1.3900 .
C13S H13S 0.9500 .
C14S C15S 1.3900 .
C14S H14S 0.9500 .
C15S C16S 1.3900 .
C15S H15S 0.9500 .
C16S H16S 0.9500 .
C21S C22S 1.3900 .
C21S C26S 1.3900 .
C22S C23S 1.3900 .
C22S H22S 0.9500 .
C23S C24S 1.3900 .
C23S H23S 0.9500 .
C24S C25S 1.3900 .
C24S H24S 0.9500 .
C25S C26S 1.3900 .
C25S H25S 0.9500 .
C26S H26S 0.9500 .
C31S C32S 1.3900 .
C31S C36S 1.3900 .
C32S C33S 1.3900 .
C32S H32S 0.9500 .
C33S C34S 1.3900 .
C33S H33S 0.9500 .
C34S C35S 1.3900 .
C34S H34S 0.9500 .
C35S C36S 1.3900 .
C35S H35S 0.9500 .
C36S H36S 0.9500 .

loop_
_platon_squeeze_void_nr
_platon_squeeze_void_average_x
_platon_squeeze_void_average_y
_platon_squeeze_void_average_z
_platon_squeeze_void_volume
_platon_squeeze_void_count_electrons
_platon_squeeze_void_content
1 0.000 0.000 -0.002 9705 3097 ' '
